data_7713247
loop_
_publ_author_name
'Lindquist-Kleissler, Brent'
'Johnstone, Timothy C.'

_publ_section_title
;
 Models of the putative antimony(V)-diolate motifs in antileishmanial
 pentavalent antimonial drugs.
;
_journal_name_full 'Dalton transactions (Cambridge, England : 2003)'
_journal_paper_doi 10.1039/d3dt01623d
_journal_year 2023
_chemical_absolute_configuration ad
_chemical_formula_moiety 'C36 H44 O5 Sb2'
_chemical_formula_sum 'C36 H44 O5 Sb2'
_chemical_formula_weight 800.21
_space_group_crystal_system orthorhombic
_space_group_IT_number 19
_space_group_name_Hall 'P 2ac 2ab'
_space_group_name_H-M_alt 'P 21 21 21'
_atom_sites_solution_hydrogens geom
_audit_creation_date 2023-05-17
_audit_creation_method
;
Olex2 1.5
(compiled 2023.03.06 svn.rbb2c1857 for OlexSys, GUI svn.r6748)
;
_audit_update_record
;
2023-05-27 deposited with the CCDC.	2023-06-20 downloaded from the CCDC.
;
_cell_angle_alpha 90
_cell_angle_beta 90
_cell_angle_gamma 90
_cell_formula_units_Z 4
_cell_length_a 12.17550(10)
_cell_length_b 13.5809(2)
_cell_length_c 20.6690(3)
_cell_measurement_reflns_used 36758
_cell_measurement_temperature 102(2)
_cell_measurement_theta_max 77.0010
_cell_measurement_theta_min 4.1770
_cell_volume 3417.71(8)
_computing_cell_refinement 'CrysAlisPro 1.171.42.75a (Rigaku OD, 2022)'
_computing_data_collection 'CrysAlisPro 1.171.42.75a (Rigaku OD, 2022)'
_computing_data_reduction 'CrysAlisPro 1.171.42.75a (Rigaku OD, 2022)'
_computing_molecular_graphics 'Olex2 1.5 (Dolomanov et al., 2009)'
_computing_publication_material 'Olex2 1.5 (Dolomanov et al., 2009)'
_computing_structure_refinement 'SHELXL 2018/3 (Sheldrick, 2015)'
_computing_structure_solution 'SHELXT 2018/2 (Sheldrick, 2018)'
_diffrn_ambient_environment N~2~
_diffrn_ambient_temperature 102(2)
_diffrn_detector 'Hybrid Pixel Array Detector'
_diffrn_detector_area_resol_mean 10.0000
_diffrn_detector_type HyPix
_diffrn_measured_fraction_theta_full 1.000
_diffrn_measured_fraction_theta_max 0.987
_diffrn_measurement_details
;
List of Runs (angles in degrees, time in seconds):

  # Type    Start    End  Width  t~exp~   \w     \q     \k     \f   Frames
#--------------------------------------------------------------------------
  1  \w     39.00  66.00   0.50    0.91    --  105.75 -57.00-180.00   54
  2  \w     40.00 103.00   0.50    0.91    --  105.75 -77.00-120.00  126
  3  \w     34.00  65.00   0.50    0.91    --  105.75 -57.00 -60.00   62
  4  \w     34.00  59.00   0.50    0.91    --  105.75 -57.00   0.00   50
  5  \w     38.00  67.00   0.50    0.91    --  105.75 -57.00  30.00   58
  6  \w     38.00  63.00   0.50    0.91    --  105.75 -57.00-120.00   50
  7  \w     38.00  93.00   0.50    0.23    --   49.41-125.00-180.00  110
  8  \w     41.00  66.00   0.50    0.23    --   49.41-127.00-142.00   50
  9  \w     61.00 112.00   0.50    0.91    --  105.75-127.00-142.00  102
 10  \w     37.00 107.00   0.50    0.91    --  105.75-125.00-180.00  140
 11  \w     40.00  65.00   0.50    0.91    --  105.75-125.00 -90.00   50
 12  \w     42.00  67.00   0.50    0.91    --  105.75 -99.00-120.00   50
 13  \w     79.00 105.00   0.50    0.91    --  105.75 -99.00-120.00   52
 14  \w     71.00 105.00   0.50    0.91    --  105.75-125.00 -90.00   68
 15  \w     54.00 107.00   0.50    0.23    --   49.41-145.00  49.00  106
 16  \w     39.00  66.00   0.50    0.91    --  105.75 -99.00 120.00   54
 17  \w     94.00 125.00   0.50    0.91    --  105.75-145.00  49.00   62
 18  \w     37.00 106.00   0.50    0.91    --  105.75 -99.00  60.00  138
 19  \w     37.00 106.00   0.50    0.91    --  105.75 -99.00  30.00  138
 20  \w     79.00 104.00   0.50    0.91    --  105.75 -99.00 -60.00   50
 21  \w     40.00  65.00   0.50    0.91    --  105.75 -99.00 -60.00   50
 22  \w     37.00 106.00   0.50    0.91    --  105.75 -99.00-180.00  138
 23  \w    124.00 172.00   0.50    0.91    --  105.75  19.00  60.00   96
 24  \w    101.00 159.00   0.50    0.91    --  105.75  38.00  30.00  116
 25  \w    107.00 176.00   0.50    0.91    --  105.75  38.00 150.00  138
 26  \w     83.00 120.00   0.50    0.23    --   49.41  57.00  30.00   74
 27  \w    107.00 150.00   0.50    0.91    --  105.75  77.00-150.00   86
 28  \w     97.00 175.00   0.50    0.91    --  105.75 125.00-120.00  156
 29  \w    112.00 138.00   0.50    0.91    --  105.75 127.00 -66.00   52
 30  \w     84.00 137.00   0.50    0.91    --  105.75 145.00 101.00  106
 31  \w    -61.00 -23.00   0.50    0.91    --  -84.25 145.00 101.00   76
 32  \w    -86.00 -61.00   0.50    0.23    --  -49.41 145.00 101.00   50
 33  \w    -72.00 -45.00   0.50    0.91    --  -84.25 127.00 -66.00   54
 34  \w    -70.00 -45.00   0.50    0.23    --  -49.41 127.00 -66.00   50
 35  \w    -39.00 -14.00   0.50    0.91    --  -84.25  38.00-120.00   50
 36  \w    -41.00 -16.00   0.50    0.91    --  -84.25  38.00 -60.00   50
 37  \w    -42.00 -15.00   0.50    0.91    --  -84.25  38.00   0.00   54
 38  \w    -41.00 -15.00   0.50    0.91    --  -84.25  38.00  60.00   52
 39  \w    -40.00 -14.00   0.50    0.91    --  -84.25  38.00  90.00   52
 40  \w    -40.00 -13.00   0.50    0.91    --  -84.25  38.00 150.00   54
 41  \w    -39.00 -14.00   0.50    0.91    --  -84.25  38.00 -30.00   50
 42  \w   -121.00 -84.00   0.50    0.23    --  -49.41 -57.00 -90.00   74
 43  \w   -115.00 -82.00   0.50    0.23    --  -49.41 -57.00-150.00   66
 44  \w   -120.00 -82.00   0.50    0.23    --  -49.41 -57.00-180.00   76
 45  \w   -119.00 -83.00   0.50    0.23    --  -49.41 -57.00-120.00   72
 46  \w   -111.00 -83.00   0.50    0.23    --  -49.41 -57.00 -60.00   56
 47  \w   -121.00 -87.00   0.50    0.23    --  -49.41 -57.00 150.00   68
 48  \w   -131.00-106.00   0.50    0.91    --  -84.25-145.00  49.00   50
 49  \w   -131.00-100.00   0.50    0.91    --  -84.25 -99.00  60.00   62
 50  \w   -154.00-118.00   0.50    0.91    --  -84.25 -99.00-120.00   72
 51  \w   -116.00 -90.00   0.50    0.91    --  -84.25-127.00-142.00   52
 52  \w   -118.00 -93.00   0.50    0.23    --  -49.41-125.00 -90.00   50
 53  \w   -119.00 -74.00   0.50    0.23    --  -49.41-127.00-142.00   90
 54  \w   -108.00 -83.00   0.50    0.23    --  -49.41-145.00  49.00   50
;
_diffrn_measurement_device 'four-circle diffractometer'
_diffrn_measurement_device_type 'XtaLAB Synergy, Dualflex, HyPix'
_diffrn_measurement_method '\w scans'
_diffrn_orient_matrix_type 'CrysAlisPro convention (1999,Acta A55,543-557)'
_diffrn_orient_matrix_UB_11 0.0427328000
_diffrn_orient_matrix_UB_12 -0.0284051000
_diffrn_orient_matrix_UB_13 0.0676326000
_diffrn_orient_matrix_UB_21 -0.0193978000
_diffrn_orient_matrix_UB_22 -0.1095675000
_diffrn_orient_matrix_UB_23 -0.0156911000
_diffrn_orient_matrix_UB_31 0.1174621000
_diffrn_orient_matrix_UB_32 -0.0077012000
_diffrn_orient_matrix_UB_33 -0.0271477000
_diffrn_radiation_monochromator mirror
_diffrn_radiation_probe x-ray
_diffrn_radiation_type 'Cu K\a'
_diffrn_radiation_wavelength 1.54184
_diffrn_reflns_av_R_equivalents 0.0545
_diffrn_reflns_av_unetI/netI 0.0303
_diffrn_reflns_Laue_measured_fraction_full 1.000
_diffrn_reflns_Laue_measured_fraction_max 0.987
_diffrn_reflns_limit_h_max 15
_diffrn_reflns_limit_h_min -12
_diffrn_reflns_limit_k_max 17
_diffrn_reflns_limit_k_min -16
_diffrn_reflns_limit_l_max 26
_diffrn_reflns_limit_l_min -26
_diffrn_reflns_number 51012
_diffrn_reflns_point_group_measured_fraction_full 1.000
_diffrn_reflns_point_group_measured_fraction_max 0.976
_diffrn_reflns_theta_full 67.684
_diffrn_reflns_theta_max 77.563
_diffrn_reflns_theta_min 3.895
_diffrn_source 'micro-focus sealed X-ray tube'
_diffrn_source_type 'PhotonJet (Cu) X-ray Source'
_exptl_absorpt_coefficient_mu 12.849
_exptl_absorpt_correction_T_max 0.608
_exptl_absorpt_correction_T_min 0.215
_exptl_absorpt_correction_type gaussian
_exptl_absorpt_process_details
;
CrysAlisPro 1.171.42.75a (Rigaku Oxford Diffraction, 2022)
Numerical absorption correction based on gaussian integration over
a multifaceted crystal model
Empirical absorption correction using spherical harmonics,
implemented in SCALE3 ABSPACK scaling algorithm.
;
_exptl_crystal_colour colorless
_exptl_crystal_density_diffrn 1.555
_exptl_crystal_description needle
_exptl_crystal_F_000 1608
_exptl_crystal_size_max 0.12
_exptl_crystal_size_mid 0.06
_exptl_crystal_size_min 0.05
_refine_diff_density_max 1.475
_refine_diff_density_min -0.699
_refine_diff_density_rms 0.100
_refine_ls_abs_structure_details
;
 Refined as an inversion twin.
;
_refine_ls_abs_structure_Flack -0.015(9)
_refine_ls_extinction_method none
_refine_ls_goodness_of_fit_ref 1.078
_refine_ls_hydrogen_treatment constr
_refine_ls_matrix_type full
_refine_ls_number_parameters 397
_refine_ls_number_reflns 7095
_refine_ls_number_restraints 0
_refine_ls_restrained_S_all 1.078
_refine_ls_R_factor_all 0.0339
_refine_ls_R_factor_gt 0.0325
_refine_ls_shift/su_max 0.001
_refine_ls_shift/su_mean 0.000
_refine_ls_structure_factor_coef Fsqd
_refine_ls_weighting_details 'w=1/[\s^2^(Fo^2^)+(0.0471P)^2^+4.4568P] where P=(Fo^2^+2Fc^2^)/3'
_refine_ls_weighting_scheme calc
_refine_ls_wR_factor_gt 0.0852
_refine_ls_wR_factor_ref 0.0864
_reflns_Friedel_coverage 0.770
_reflns_Friedel_fraction_full 1.000
_reflns_Friedel_fraction_max 0.963
_reflns_number_gt 6824
_reflns_number_total 7095
_reflns_threshold_expression 'I > 2\s(I)'
_cod_data_source_file d3dt01623d2.cif
_cod_data_source_block ESI1
_cod_database_code 7713247
_shelx_shelxl_version_number 2018/3
_chemical_oxdiff_formula 'Sb2 O5 C36 H44'
_chemical_oxdiff_usercomment BLK0533
_shelx_space_group_comment
;
The symmetry employed for this shelxl refinement is uniquely defined
by the following loop, which should always be used as a source of
symmetry information in preference to the above space-group names.
They are only intended as comments.
;
_shelx_estimated_absorpt_t_max 0.566
_shelx_estimated_absorpt_t_min 0.308
_olex2_refinement_description
;
1. Twinned data refinement
 Scales: 1.015(9)
 -0.015(9)
2. Fixed Uiso
 At 1.2 times of:
  All C(H) groups
 At 1.5 times of:
  All C(H,H,H) groups
3.a Ternary CH refined with riding coordinates:
 C5(H5), C6(H6), C2(H2), C1(H1)
3.b Aromatic/amide H refined with riding coordinates:
 C22(H22), C13(H13), C35(H35), C36(H36), C12(H12), C15(H15), C46(H46),
 C33(H33), C45(H45), C16(H16), C32(H32), C23(H23), C42(H42), C25(H25), C26(H26),
  C43(H43)
3.c Idealised Me refined as rotating group:
 C4(H4A,H4B,H4C), C8(H8A,H8B,H8C), C3(H3A,H3B,H3C), C27(H27A,H27B,H27C),
 C17(H17A,H17B,H17C), C7(H7A,H7B,H7C), C47(H47A,H47B,H47C), C37(H37A,H37B,H37C)
;
_olex2_submission_special_instructions 'No special instructions were received'
_oxdiff_exptl_absorpt_empirical_details
;
Empirical correction (ABSPACK) includes:
- Absorption correction using spherical harmonics
- Frame scaling
- Detector area scaling
;
_oxdiff_exptl_absorpt_empirical_full_max 1.786
_oxdiff_exptl_absorpt_empirical_full_min 0.670

loop_
_space_group_symop_operation_xyz
'x, y, z'
'-x+1/2, -y, z+1/2'
'-x, y+1/2, -z+1/2'
'x+1/2, -y+1/2, -z'

loop_
_atom_site_label
_atom_site_type_symbol
_atom_site_fract_x
_atom_site_fract_y
_atom_site_fract_z
_atom_site_U_iso_or_equiv
_atom_site_adp_type
_atom_site_occupancy
_atom_site_site_symmetry_order
_atom_site_calc_flag
_atom_site_refinement_flags_posn
_atom_site_refinement_flags_adp
_atom_site_refinement_flags_occupancy
_atom_site_disorder_assembly
_atom_site_disorder_group
Sb1 Sb 0.30025(3) 0.55214(3) 0.54501(2) 0.03117(11) Uani 1 1 d . . . . .
Sb2 Sb 0.40363(3) 0.39600(3) 0.63112(2) 0.03177(11) Uani 1 1 d . . . . .
O11 O 0.2880(4) 0.6805(3) 0.5900(2) 0.0350(9) Uani 1 1 d . . . . .
O22 O 0.2613(3) 0.4789(3) 0.6439(2) 0.0333(10) Uani 1 1 d . . . . .
O21 O 0.4319(3) 0.4449(4) 0.7204(2) 0.0349(9) Uani 1 1 d . . . . .
O12 O 0.4495(3) 0.5510(4) 0.5948(2) 0.0334(9) Uani 1 1 d . . . . .
O31 O 0.3467(3) 0.4121(3) 0.5422(2) 0.0350(9) Uani 1 1 d . . . . .
C41 C 0.5684(5) 0.3525(5) 0.6136(3) 0.0329(13) Uani 1 1 d . . . . .
C11 C 0.3714(4) 0.6015(5) 0.4570(3) 0.0321(12) Uani 1 1 d . . . . .
C21 C 0.1298(5) 0.5409(5) 0.5258(3) 0.0321(13) Uani 1 1 d . . . . .
C31 C 0.3284(5) 0.2612(5) 0.6559(3) 0.0327(13) Uani 1 1 d . . . . .
C22 C 0.0910(6) 0.4636(6) 0.4892(4) 0.0440(16) Uani 1 1 d . . . . .
H22 H 0.140277 0.414498 0.473963 0.053 Uiso 1 1 calc R U . . .
C5 C 0.3318(5) 0.4645(5) 0.7531(3) 0.0364(14) Uani 1 1 d . . . . .
H5 H 0.297687 0.400345 0.765700 0.044 Uiso 1 1 calc R U . . .
C13 C 0.3567(5) 0.6940(5) 0.3582(3) 0.0367(14) Uani 1 1 d . . . . .
H13 H 0.312498 0.728794 0.328031 0.044 Uiso 1 1 calc R U . . .
C35 C 0.1688(5) 0.1575(6) 0.6661(4) 0.0408(15) Uani 1 1 d . . . . .
H35 H 0.093879 0.144849 0.656254 0.049 Uiso 1 1 calc R U . . .
C36 C 0.2166(5) 0.2440(5) 0.6436(3) 0.0382(14) Uani 1 1 d . . . . .
H36 H 0.174248 0.290800 0.620304 0.046 Uiso 1 1 calc R U . . .
C34 C 0.2263(6) 0.0899(5) 0.7019(4) 0.0399(15) Uani 1 1 d . . . . .
C14 C 0.4691(5) 0.6862(5) 0.3479(3) 0.0355(14) Uani 1 1 d . . . . .
C44 C 0.7793(6) 0.2765(6) 0.5967(4) 0.0429(16) Uani 1 1 d . . . . .
C6 C 0.2511(5) 0.5199(5) 0.7073(3) 0.0357(14) Uani 1 1 d . . . . .
H6 H 0.271303 0.591243 0.705949 0.043 Uiso 1 1 calc R U . . .
C12 C 0.3084(5) 0.6518(5) 0.4120(3) 0.0347(13) Uani 1 1 d . . . . .
H12 H 0.231339 0.657309 0.418222 0.042 Uiso 1 1 calc R U . . .
C24 C -0.0940(6) 0.5274(6) 0.4978(4) 0.0430(16) Uani 1 1 d . . . . .
C15 C 0.5314(5) 0.6358(6) 0.3928(4) 0.0417(16) Uani 1 1 d . . . . .
H15 H 0.608440 0.630128 0.386510 0.050 Uiso 1 1 calc R U . . .
C46 C 0.6010(6) 0.3207(6) 0.5542(3) 0.0450(16) Uani 1 1 d . . . . .
H46 H 0.552103 0.324355 0.518401 0.054 Uiso 1 1 calc R U . . .
C33 C 0.3387(6) 0.1052(6) 0.7113(4) 0.0429(15) Uani 1 1 d . . . . .
H33 H 0.381514 0.056856 0.732884 0.051 Uiso 1 1 calc R U . . .
C45 C 0.7074(6) 0.2824(6) 0.5460(4) 0.0479(17) Uani 1 1 d . . . . .
H45 H 0.729828 0.260229 0.504465 0.057 Uiso 1 1 calc R U . . .
C16 C 0.4836(5) 0.5931(6) 0.4470(3) 0.0418(15) Uani 1 1 d . . . . .
H16 H 0.527677 0.558245 0.477268 0.050 Uiso 1 1 calc R U . . .
C4 C 0.5909(6) 0.6659(6) 0.6241(4) 0.0457(16) Uani 1 1 d . . . . .
H4A H 0.636566 0.609289 0.636069 0.069 Uiso 1 1 calc R U . . .
H4B H 0.607842 0.721465 0.652676 0.069 Uiso 1 1 calc R U . . .
H4C H 0.606056 0.684407 0.579186 0.069 Uiso 1 1 calc R U . . .
C32 C 0.3877(5) 0.1906(5) 0.6890(3) 0.0379(14) Uani 1 1 d . . . . .
H32 H 0.463728 0.201008 0.696764 0.046 Uiso 1 1 calc R U . . .
C2 C 0.4698(5) 0.6386(5) 0.6311(3) 0.0359(13) Uani 1 1 d . . . . .
H2 H 0.453084 0.625989 0.677746 0.043 Uiso 1 1 calc R U . . .
C23 C -0.0216(6) 0.4574(7) 0.4743(4) 0.0502(19) Uani 1 1 d . . . . .
H23 H -0.048055 0.405136 0.448006 0.060 Uiso 1 1 calc R U . . .
C42 C 0.6403(6) 0.3478(6) 0.6650(4) 0.0463(18) Uani 1 1 d . . . . .
H42 H 0.618240 0.370912 0.706439 0.056 Uiso 1 1 calc R U . . .
C25 C -0.0536(6) 0.6041(7) 0.5344(4) 0.0499(18) Uani 1 1 d . . . . .
H25 H -0.102223 0.653318 0.550077 0.060 Uiso 1 1 calc R U . . .
C8 C 0.1328(6) 0.5099(6) 0.7286(4) 0.0445(17) Uani 1 1 d . . . . .
H8A H 0.085903 0.550408 0.700734 0.067 Uiso 1 1 calc R U . . .
H8B H 0.125577 0.531922 0.773544 0.067 Uiso 1 1 calc R U . . .
H8C H 0.110189 0.440799 0.725296 0.067 Uiso 1 1 calc R U . . .
C3 C 0.3767(6) 0.8026(6) 0.6554(4) 0.0459(17) Uani 1 1 d . . . . .
H3A H 0.333338 0.855573 0.635800 0.069 Uiso 1 1 calc R U . . .
H3B H 0.448142 0.828542 0.669056 0.069 Uiso 1 1 calc R U . . .
H3C H 0.337579 0.776307 0.693036 0.069 Uiso 1 1 calc R U . . .
C1 C 0.3940(6) 0.7205(5) 0.6058(4) 0.0385(14) Uani 1 1 d . . . . .
H1 H 0.427194 0.749427 0.565880 0.046 Uiso 1 1 calc R U . . .
C26 C 0.0585(5) 0.6100(6) 0.5487(4) 0.0472(17) Uani 1 1 d . . . . .
H26 H 0.085114 0.662638 0.574591 0.057 Uiso 1 1 calc R U . . .
C27 C -0.2164(6) 0.5230(8) 0.4835(5) 0.062(2) Uani 1 1 d . . . . .
H27A H -0.228575 0.486767 0.443125 0.094 Uiso 1 1 calc R U . . .
H27B H -0.245349 0.590015 0.479110 0.094 Uiso 1 1 calc R U . . .
H27C H -0.254280 0.489372 0.519037 0.094 Uiso 1 1 calc R U . . .
C17 C 0.5228(6) 0.7345(6) 0.2905(4) 0.0432(16) Uani 1 1 d . . . . .
H17A H 0.525925 0.687673 0.254434 0.065 Uiso 1 1 calc R U . . .
H17B H 0.597497 0.754799 0.302099 0.065 Uiso 1 1 calc R U . . .
H17C H 0.480080 0.792349 0.277562 0.065 Uiso 1 1 calc R U . . .
C7 C 0.3558(6) 0.5227(6) 0.8141(4) 0.0455(17) Uani 1 1 d . . . . .
H7A H 0.406798 0.485517 0.841411 0.068 Uiso 1 1 calc R U . . .
H7B H 0.287226 0.534125 0.837728 0.068 Uiso 1 1 calc R U . . .
H7C H 0.388871 0.586065 0.802442 0.068 Uiso 1 1 calc R U . . .
C47 C 0.8937(7) 0.2367(8) 0.5876(5) 0.063(2) Uani 1 1 d . . . . .
H47A H 0.892801 0.185079 0.554512 0.094 Uiso 1 1 calc R U . . .
H47B H 0.920011 0.209062 0.628605 0.094 Uiso 1 1 calc R U . . .
H47C H 0.942663 0.290018 0.573949 0.094 Uiso 1 1 calc R U . . .
C43 C 0.7452(6) 0.3092(7) 0.6563(4) 0.0505(19) Uani 1 1 d . . . . .
H43 H 0.793892 0.305307 0.692168 0.061 Uiso 1 1 calc R U . . .
C37 C 0.1714(6) 0.0004(6) 0.7305(4) 0.0499(19) Uani 1 1 d . . . . .
H37A H 0.095066 -0.002866 0.715569 0.075 Uiso 1 1 calc R U . . .
H37B H 0.172794 0.004839 0.777801 0.075 Uiso 1 1 calc R U . . .
H37C H 0.210609 -0.059015 0.716658 0.075 Uiso 1 1 calc R U . . .

loop_
_atom_site_aniso_label
_atom_site_aniso_U_11
_atom_site_aniso_U_22
_atom_site_aniso_U_33
_atom_site_aniso_U_23
_atom_site_aniso_U_13
_atom_site_aniso_U_12
Sb1 0.02017(17) 0.0382(2) 0.03510(19) 0.00143(17) -0.00257(15) 0.00135(15)
Sb2 0.02112(17) 0.0373(2) 0.0369(2) 0.00286(17) -0.00158(15) 0.00150(16)
O11 0.027(2) 0.038(2) 0.041(2) -0.0039(19) -0.0039(18) -0.0014(19)
O22 0.0214(19) 0.038(2) 0.040(2) 0.0002(18) 0.0024(17) 0.0010(16)
O21 0.024(2) 0.044(2) 0.036(2) -0.001(2) -0.0011(16) -0.0019(18)
O12 0.0194(18) 0.042(2) 0.039(2) 0.004(2) -0.0054(16) -0.0007(18)
O31 0.0270(19) 0.039(2) 0.039(2) 0.001(2) -0.0048(18) 0.0039(17)
C41 0.018(3) 0.038(3) 0.042(3) 0.003(3) 0.002(2) 0.003(2)
C11 0.024(3) 0.040(3) 0.032(3) 0.000(3) 0.000(2) -0.003(2)
C21 0.017(2) 0.043(4) 0.036(3) 0.003(3) -0.005(2) 0.001(2)
C31 0.026(3) 0.035(3) 0.037(3) 0.004(3) 0.003(2) -0.001(2)
C22 0.029(3) 0.046(4) 0.057(4) -0.013(3) 0.001(3) -0.004(3)
C5 0.029(3) 0.042(4) 0.039(3) 0.002(3) 0.007(2) 0.000(3)
C13 0.033(3) 0.035(3) 0.042(4) 0.004(3) -0.004(3) 0.003(3)
C35 0.025(3) 0.047(4) 0.051(4) -0.006(3) -0.003(3) -0.002(3)
C36 0.025(3) 0.047(4) 0.043(3) -0.001(3) -0.004(3) 0.005(3)
C34 0.033(3) 0.040(4) 0.047(4) -0.003(3) 0.003(3) 0.001(3)
C14 0.029(3) 0.039(3) 0.038(3) 0.000(3) -0.001(2) -0.003(3)
C44 0.029(3) 0.052(4) 0.048(4) -0.009(3) 0.000(3) 0.008(3)
C6 0.029(3) 0.039(4) 0.039(3) 0.000(3) 0.004(3) 0.001(3)
C12 0.025(3) 0.040(3) 0.040(3) 0.000(3) 0.000(3) 0.000(3)
C24 0.027(3) 0.055(4) 0.047(4) 0.007(3) -0.006(3) -0.003(3)
C15 0.023(3) 0.060(5) 0.043(3) 0.004(3) 0.003(3) 0.002(3)
C46 0.030(3) 0.064(5) 0.041(3) -0.009(3) -0.004(3) 0.001(3)
C33 0.033(3) 0.038(3) 0.057(4) 0.005(3) -0.006(3) 0.003(3)
C45 0.034(3) 0.070(5) 0.040(3) -0.012(3) 0.004(3) 0.003(3)
C16 0.030(3) 0.060(4) 0.036(3) 0.005(3) -0.007(3) 0.009(3)
C4 0.029(3) 0.055(4) 0.054(4) 0.005(3) 0.000(3) -0.015(3)
C32 0.026(3) 0.039(3) 0.049(4) 0.006(3) -0.003(3) 0.002(3)
C2 0.026(3) 0.046(4) 0.035(3) 0.002(3) -0.004(2) -0.006(2)
C23 0.037(4) 0.059(5) 0.054(4) -0.018(4) -0.005(3) -0.009(3)
C42 0.030(3) 0.065(5) 0.044(4) -0.013(4) -0.007(3) 0.016(3)
C25 0.028(3) 0.053(4) 0.069(5) -0.010(4) -0.007(3) 0.010(3)
C8 0.034(4) 0.052(4) 0.048(4) 0.005(3) 0.002(3) 0.006(3)
C3 0.041(4) 0.041(4) 0.056(4) -0.010(3) -0.005(3) -0.005(3)
C1 0.028(3) 0.041(3) 0.047(3) -0.005(3) -0.003(3) -0.009(3)
C26 0.027(3) 0.047(4) 0.067(5) -0.017(4) -0.009(3) 0.005(3)
C27 0.029(4) 0.087(7) 0.072(6) 0.010(5) -0.008(4) -0.005(4)
C17 0.035(3) 0.046(4) 0.049(4) 0.005(3) 0.003(3) 0.000(3)
C7 0.036(4) 0.057(5) 0.043(4) -0.010(3) 0.005(3) 0.000(3)
C47 0.036(4) 0.095(7) 0.058(5) -0.022(5) -0.004(4) 0.017(4)
C43 0.037(4) 0.071(5) 0.044(4) -0.011(4) -0.010(3) 0.016(4)
C37 0.040(4) 0.047(4) 0.063(5) 0.007(4) 0.003(3) -0.004(3)

loop_
_atom_type_symbol
_atom_type_description
_atom_type_scat_dispersion_real
_atom_type_scat_dispersion_imag
_atom_type_scat_source
C C 0.0181 0.0091 'International Tables Vol C Tables 4.2.6.8 and 6.1.1.4'
H H 0.0000 0.0000 'International Tables Vol C Tables 4.2.6.8 and 6.1.1.4'
O O 0.0492 0.0322 'International Tables Vol C Tables 4.2.6.8 and 6.1.1.4'
Sb Sb -0.0562 5.8946 'International Tables Vol C Tables 4.2.6.8 and 6.1.1.4'

loop_
_exptl_crystal_face_index_h
_exptl_crystal_face_index_k
_exptl_crystal_face_index_l
_exptl_crystal_face_perp_dist
2 -1 2 0.0642
-2 1 -2 0.0443
0 0 1 0.0303
-1 0 2 0.0319
0 1 2 0.0202
1 -1 -2 0.0387
0 1 1 0.0191
0 -2 -1 0.0305
1 -1 -1 0.0390
2 0 -1 0.0508
-2 0 1 0.0508
-1 -1 0 0.0519
0 1 0 0.0245
-2 1 1 0.0422
2 1 -2 0.0436
0 -2 1 0.0301
0 -1 2 0.0328
-2 2 1 0.0334
0 1 -1 0.0228
1 -2 -1 0.0349
0 -1 -1 0.0291
0 0 -1 0.0220
1 0 -1 0.0398

loop_
_geom_angle_atom_site_label_1
_geom_angle_atom_site_label_2
_geom_angle_atom_site_label_3
_geom_angle
_geom_angle_site_symmetry_1
_geom_angle_site_symmetry_3
_geom_angle_publ_flag
O11 Sb1 O22 87.07(17) . . ?
O11 Sb1 O12 80.83(19) . . ?
O11 Sb1 O31 151.44(19) . . ?
O11 Sb1 C11 98.9(2) . . ?
O11 Sb1 C21 94.5(2) . . ?
O12 Sb1 O22 74.97(16) . . ?
O12 Sb1 C11 94.0(2) . . ?
O12 Sb1 C21 160.8(2) . . ?
O31 Sb1 O22 70.95(18) . . ?
O31 Sb1 O12 76.08(19) . . ?
O31 Sb1 C11 99.3(2) . . ?
O31 Sb1 C21 101.8(2) . . ?
C11 Sb1 O22 166.58(19) . . ?
C21 Sb1 O22 86.2(2) . . ?
C21 Sb1 C11 105.1(2) . . ?
O22 Sb2 O12 75.47(16) . . ?
O22 Sb2 C41 163.4(2) . . ?
O22 Sb2 C31 94.4(2) . . ?
O21 Sb2 O22 81.18(18) . . ?
O21 Sb2 O12 87.41(18) . . ?
O21 Sb2 C41 95.0(2) . . ?
O21 Sb2 C31 98.1(2) . . ?
O31 Sb2 O22 76.46(18) . . ?
O31 Sb2 O21 152.3(2) . . ?
O31 Sb2 O12 71.38(17) . . ?
O31 Sb2 C41 101.8(2) . . ?
O31 Sb2 C31 99.8(2) . . ?
C41 Sb2 O12 88.3(2) . . ?
C31 Sb2 O12 167.7(2) . . ?
C31 Sb2 C41 102.1(2) . . ?
C1 O11 Sb1 111.9(4) . . ?
Sb2 O22 Sb1 87.15(15) . . ?
C6 O22 Sb1 131.1(4) . . ?
C6 O22 Sb2 113.5(4) . . ?
C5 O21 Sb2 110.8(4) . . ?
Sb1 O12 Sb2 87.52(16) . . ?
C2 O12 Sb1 113.8(4) . . ?
C2 O12 Sb2 129.2(4) . . ?
Sb2 O31 Sb1 100.3(2) . . ?
C46 C41 Sb2 121.1(5) . . ?
C46 C41 C42 119.7(6) . . ?
C42 C41 Sb2 118.8(5) . . ?
C12 C11 Sb1 120.3(4) . . ?
C12 C11 C16 119.2(6) . . ?
C16 C11 Sb1 120.2(5) . . ?
C22 C21 Sb1 119.6(5) . . ?
C26 C21 Sb1 120.6(5) . . ?
C26 C21 C22 119.8(6) . . ?
C36 C31 Sb2 121.4(5) . . ?
C32 C31 Sb2 119.7(5) . . ?
C32 C31 C36 118.7(6) . . ?
C21 C22 H22 120.0 . . ?
C21 C22 C23 119.9(7) . . ?
C23 C22 H22 120.0 . . ?
O21 C5 H5 108.5 . . ?
O21 C5 C6 110.1(5) . . ?
O21 C5 C7 109.2(6) . . ?
C6 C5 H5 108.5 . . ?
C7 C5 H5 108.5 . . ?
C7 C5 C6 112.0(6) . . ?
C14 C13 H13 119.6 . . ?
C12 C13 H13 119.6 . . ?
C12 C13 C14 120.8(6) . . ?
C36 C35 H35 119.0 . . ?
C34 C35 H35 119.0 . . ?
C34 C35 C36 122.1(6) . . ?
C31 C36 H36 120.4 . . ?
C35 C36 C31 119.1(6) . . ?
C35 C36 H36 120.4 . . ?
C35 C34 C33 118.4(7) . . ?
C35 C34 C37 121.6(6) . . ?
C33 C34 C37 120.0(7) . . ?
C13 C14 C17 121.1(6) . . ?
C15 C14 C13 118.4(6) . . ?
C15 C14 C17 120.5(6) . . ?
C45 C44 C47 121.3(7) . . ?
C45 C44 C43 118.3(6) . . ?
C43 C44 C47 120.4(7) . . ?
O22 C6 C5 108.3(5) . . ?
O22 C6 H6 109.3 . . ?
O22 C6 C8 108.3(6) . . ?
C5 C6 H6 109.3 . . ?
C8 C6 C5 112.4(6) . . ?
C8 C6 H6 109.3 . . ?
C11 C12 H12 119.7 . . ?
C13 C12 C11 120.6(6) . . ?
C13 C12 H12 119.7 . . ?
C23 C24 C27 121.9(8) . . ?
C25 C24 C23 119.0(6) . . ?
C25 C24 C27 119.1(8) . . ?
C14 C15 H15 119.4 . . ?
C14 C15 C16 121.3(6) . . ?
C16 C15 H15 119.4 . . ?
C41 C46 H46 120.2 . . ?
C41 C46 C45 119.6(6) . . ?
C45 C46 H46 120.2 . . ?
C34 C33 H33 120.0 . . ?
C32 C33 C34 120.0(7) . . ?
C32 C33 H33 120.0 . . ?
C44 C45 C46 121.4(7) . . ?
C44 C45 H45 119.3 . . ?
C46 C45 H45 119.3 . . ?
C11 C16 C15 119.9(6) . . ?
C11 C16 H16 120.1 . . ?
C15 C16 H16 120.1 . . ?
H4A C4 H4B 109.5 . . ?
H4A C4 H4C 109.5 . . ?
H4B C4 H4C 109.5 . . ?
C2 C4 H4A 109.5 . . ?
C2 C4 H4B 109.5 . . ?
C2 C4 H4C 109.5 . . ?
C31 C32 C33 121.4(6) . . ?
C31 C32 H32 119.3 . . ?
C33 C32 H32 119.3 . . ?
O12 C2 C4 108.7(6) . . ?
O12 C2 H2 109.2 . . ?
O12 C2 C1 108.7(5) . . ?
C4 C2 H2 109.2 . . ?
C4 C2 C1 111.8(6) . . ?
C1 C2 H2 109.2 . . ?
C22 C23 H23 119.9 . . ?
C24 C23 C22 120.1(7) . . ?
C24 C23 H23 119.9 . . ?
C41 C42 H42 120.0 . . ?
C41 C42 C43 120.0(7) . . ?
C43 C42 H42 120.0 . . ?
C24 C25 H25 119.7 . . ?
C24 C25 C26 120.5(7) . . ?
C26 C25 H25 119.7 . . ?
C6 C8 H8A 109.5 . . ?
C6 C8 H8B 109.5 . . ?
C6 C8 H8C 109.5 . . ?
H8A C8 H8B 109.5 . . ?
H8A C8 H8C 109.5 . . ?
H8B C8 H8C 109.5 . . ?
H3A C3 H3B 109.5 . . ?
H3A C3 H3C 109.5 . . ?
H3B C3 H3C 109.5 . . ?
C1 C3 H3A 109.5 . . ?
C1 C3 H3B 109.5 . . ?
C1 C3 H3C 109.5 . . ?
O11 C1 C2 110.0(5) . . ?
O11 C1 C3 107.8(6) . . ?
O11 C1 H1 108.8 . . ?
C2 C1 H1 108.8 . . ?
C3 C1 C2 112.5(6) . . ?
C3 C1 H1 108.8 . . ?
C21 C26 C25 120.6(7) . . ?
C21 C26 H26 119.7 . . ?
C25 C26 H26 119.7 . . ?
C24 C27 H27A 109.5 . . ?
C24 C27 H27B 109.5 . . ?
C24 C27 H27C 109.5 . . ?
H27A C27 H27B 109.5 . . ?
H27A C27 H27C 109.5 . . ?
H27B C27 H27C 109.5 . . ?
C14 C17 H17A 109.5 . . ?
C14 C17 H17B 109.5 . . ?
C14 C17 H17C 109.5 . . ?
H17A C17 H17B 109.5 . . ?
H17A C17 H17C 109.5 . . ?
H17B C17 H17C 109.5 . . ?
C5 C7 H7A 109.5 . . ?
C5 C7 H7B 109.5 . . ?
C5 C7 H7C 109.5 . . ?
H7A C7 H7B 109.5 . . ?
H7A C7 H7C 109.5 . . ?
H7B C7 H7C 109.5 . . ?
C44 C47 H47A 109.5 . . ?
C44 C47 H47B 109.5 . . ?
C44 C47 H47C 109.5 . . ?
H47A C47 H47B 109.5 . . ?
H47A C47 H47C 109.5 . . ?
H47B C47 H47C 109.5 . . ?
C44 C43 C42 121.0(7) . . ?
C44 C43 H43 119.5 . . ?
C42 C43 H43 119.5 . . ?
C34 C37 H37A 109.5 . . ?
C34 C37 H37B 109.5 . . ?
C34 C37 H37C 109.5 . . ?
H37A C37 H37B 109.5 . . ?
H37A C37 H37C 109.5 . . ?
H37B C37 H37C 109.5 . . ?

loop_
_geom_bond_atom_site_label_1
_geom_bond_atom_site_label_2
_geom_bond_distance
_geom_bond_site_symmetry_2
_geom_bond_publ_flag
Sb1 O11 1.981(5) . ?
Sb1 O22 2.321(5) . ?
Sb1 O12 2.088(4) . ?
Sb1 O31 1.984(5) . ?
Sb1 C11 2.124(6) . ?
Sb1 C21 2.119(6) . ?
Sb2 O22 2.083(4) . ?
Sb2 O21 1.991(5) . ?
Sb2 O12 2.303(5) . ?
Sb2 O31 1.977(5) . ?
Sb2 C41 2.122(6) . ?
Sb2 C31 2.110(6) . ?
O11 C1 1.438(8) . ?
O22 C6 1.431(8) . ?
O21 C5 1.420(7) . ?
O12 C2 1.428(9) . ?
C41 C46 1.362(10) . ?
C41 C42 1.378(10) . ?
C11 C12 1.384(9) . ?
C11 C16 1.386(9) . ?
C21 C22 1.378(10) . ?
C21 C26 1.364(10) . ?
C31 C36 1.404(9) . ?
C31 C32 1.382(9) . ?
C22 H22 0.9500 . ?
C22 C23 1.409(10) . ?
C5 H5 1.0000 . ?
C5 C6 1.557(10) . ?
C5 C7 1.516(10) . ?
C13 H13 0.9500 . ?
C13 C14 1.389(9) . ?
C13 C12 1.382(9) . ?
C35 H35 0.9500 . ?
C35 C36 1.390(11) . ?
C35 C34 1.372(10) . ?
C36 H36 0.9500 . ?
C34 C33 1.398(10) . ?
C34 C37 1.509(11) . ?
C14 C15 1.381(10) . ?
C14 C17 1.505(10) . ?
C44 C45 1.367(11) . ?
C44 C47 1.505(10) . ?
C44 C43 1.376(11) . ?
C6 H6 1.0000 . ?
C6 C8 1.512(9) . ?
C12 H12 0.9500 . ?
C24 C23 1.384(11) . ?
C24 C25 1.378(11) . ?
C24 C27 1.522(10) . ?
C15 H15 0.9500 . ?
C15 C16 1.390(10) . ?
C46 H46 0.9500 . ?
C46 C45 1.407(10) . ?
C33 H33 0.9500 . ?
C33 C32 1.383(10) . ?
C45 H45 0.9500 . ?
C16 H16 0.9500 . ?
C4 H4A 0.9800 . ?
C4 H4B 0.9800 . ?
C4 H4C 0.9800 . ?
C4 C2 1.527(9) . ?
C32 H32 0.9500 . ?
C2 H2 1.0000 . ?
C2 C1 1.537(10) . ?
C23 H23 0.9500 . ?
C42 H42 0.9500 . ?
C42 C43 1.393(10) . ?
C25 H25 0.9500 . ?
C25 C26 1.398(9) . ?
C8 H8A 0.9800 . ?
C8 H8B 0.9800 . ?
C8 H8C 0.9800 . ?
C3 H3A 0.9800 . ?
C3 H3B 0.9800 . ?
C3 H3C 0.9800 . ?
C3 C1 1.528(10) . ?
C1 H1 1.0000 . ?
C26 H26 0.9500 . ?
C27 H27A 0.9800 . ?
C27 H27B 0.9800 . ?
C27 H27C 0.9800 . ?
C17 H17A 0.9800 . ?
C17 H17B 0.9800 . ?
C17 H17C 0.9800 . ?
C7 H7A 0.9800 . ?
C7 H7B 0.9800 . ?
C7 H7C 0.9800 . ?
C47 H47A 0.9800 . ?
C47 H47B 0.9800 . ?
C47 H47C 0.9800 . ?
C43 H43 0.9500 . ?
C37 H37A 0.9800 . ?
C37 H37B 0.9800 . ?
C37 H37C 0.9800 . ?

loop_
_geom_torsion_atom_site_label_1
_geom_torsion_atom_site_label_2
_geom_torsion_atom_site_label_3
_geom_torsion_atom_site_label_4
_geom_torsion
_geom_torsion_site_symmetry_1
_geom_torsion_site_symmetry_2
_geom_torsion_site_symmetry_3
_geom_torsion_site_symmetry_4
_geom_torsion_publ_flag
Sb1 O11 C1 C2 -41.8(6) . . . . ?
Sb1 O11 C1 C3 -164.8(5) . . . . ?
Sb1 O22 C6 C5 -124.6(5) . . . . ?
Sb1 O22 C6 C8 113.3(6) . . . . ?
Sb1 O12 C2 C4 -139.8(5) . . . . ?
Sb1 O12 C2 C1 -17.9(6) . . . . ?
Sb1 C11 C12 C13 172.4(5) . . . . ?
Sb1 C11 C16 C15 -172.5(6) . . . . ?
Sb1 C21 C22 C23 -177.8(6) . . . . ?
Sb1 C21 C26 C25 178.2(7) . . . . ?
Sb2 O22 C6 C5 -16.7(6) . . . . ?
Sb2 O22 C6 C8 -138.8(5) . . . . ?
Sb2 O21 C5 C6 -43.9(6) . . . . ?
Sb2 O21 C5 C7 -167.2(5) . . . . ?
Sb2 O12 C2 C4 112.8(5) . . . . ?
Sb2 O12 C2 C1 -125.3(5) . . . . ?
Sb2 C41 C46 C45 -173.1(6) . . . . ?
Sb2 C41 C42 C43 172.9(7) . . . . ?
Sb2 C31 C36 C35 -174.3(5) . . . . ?
Sb2 C31 C32 C33 174.1(6) . . . . ?
O21 C5 C6 O22 39.1(7) . . . . ?
O21 C5 C6 C8 158.7(6) . . . . ?
O12 C2 C1 O11 38.1(7) . . . . ?
O12 C2 C1 C3 158.3(6) . . . . ?
C41 C46 C45 C44 -0.1(13) . . . . ?
C41 C42 C43 C44 0.9(14) . . . . ?
C21 C22 C23 C24 -1.8(13) . . . . ?
C22 C21 C26 C25 -1.1(13) . . . . ?
C13 C14 C15 C16 0.4(12) . . . . ?
C35 C34 C33 C32 5.1(12) . . . . ?
C36 C31 C32 C33 -1.3(11) . . . . ?
C36 C35 C34 C33 -5.4(11) . . . . ?
C36 C35 C34 C37 175.0(7) . . . . ?
C34 C35 C36 C31 2.4(11) . . . . ?
C34 C33 C32 C31 -1.8(12) . . . . ?
C14 C13 C12 C11 0.6(11) . . . . ?
C14 C15 C16 C11 -0.5(12) . . . . ?
C12 C11 C16 C15 0.6(11) . . . . ?
C12 C13 C14 C15 -0.4(11) . . . . ?
C12 C13 C14 C17 -178.2(7) . . . . ?
C24 C25 C26 C21 1.1(14) . . . . ?
C46 C41 C42 C43 -1.0(12) . . . . ?
C45 C44 C43 C42 -0.3(14) . . . . ?
C16 C11 C12 C13 -0.6(10) . . . . ?
C4 C2 C1 O11 158.1(6) . . . . ?
C4 C2 C1 C3 -81.7(8) . . . . ?
C32 C31 C36 C35 1.0(10) . . . . ?
C23 C24 C25 C26 -1.3(13) . . . . ?
C42 C41 C46 C45 0.6(12) . . . . ?
C25 C24 C23 C22 1.7(13) . . . . ?
C26 C21 C22 C23 1.5(12) . . . . ?
C27 C24 C23 C22 -179.4(8) . . . . ?
C27 C24 C25 C26 179.7(9) . . . . ?
C17 C14 C15 C16 178.2(7) . . . . ?
C7 C5 C6 O22 160.7(5) . . . . ?
C7 C5 C6 C8 -79.7(8) . . . . ?
C47 C44 C45 C46 -179.2(9) . . . . ?
C47 C44 C43 C42 178.8(9) . . . . ?
C43 C44 C45 C46 -0.1(13) . . . . ?
C37 C34 C33 C32 -175.4(7) . . . . ?

loop_
_twin_individual_id
_twin_individual_mass_fraction_refined
1 1.015(9)
2 -0.015(9)

loop_
_exptl_oxdiff_crystal_face_indexfrac_h
_exptl_oxdiff_crystal_face_indexfrac_k
_exptl_oxdiff_crystal_face_indexfrac_l
_exptl_oxdiff_crystal_face_x
_exptl_oxdiff_crystal_face_y
_exptl_oxdiff_crystal_face_z
2.0008 -0.9994 1.9993 0.2491 0.0393 0.1884
-2.0008 0.9994 -1.9993 -0.2491 -0.0393 -0.1884
0.0006 0.0003 0.9992 0.0676 -0.0157 -0.0271
-0.9982 0.0003 1.9979 0.0925 -0.0120 -0.1715
0.0004 1.0011 1.9987 0.1068 -0.1411 -0.0619
0.9991 -1.0008 -1.9981 -0.0640 0.1216 0.1793
-0.0002 1.0008 0.9994 0.0392 -0.1253 -0.0349
0.0010 -2.0014 -0.9997 -0.0107 0.2350 0.0427
0.9996 -1.0005 -0.9989 0.0036 0.1059 0.1522
1.9983 0.0003 -0.9981 0.0179 -0.0231 0.2618
-1.9983 -0.0003 0.9981 -0.0179 0.0231 -0.2618
-0.9986 -1.0008 -0.0008 -0.0143 0.1290 -0.1096
-0.0008 1.0005 0.0002 -0.0284 -0.1096 -0.0078
-1.9991 1.0002 0.9983 -0.0463 -0.0865 -0.2696
1.9969 1.0006 -1.9971 -0.0782 -0.1170 0.2811
0.0022 -2.0008 0.9987 0.1245 0.2035 -0.0114
0.0020 -1.0000 1.9982 0.1636 0.0782 -0.0463
-1.9999 2.0008 0.9985 -0.0748 -0.1961 -0.2774
-0.0014 1.0003 -0.9990 -0.0960 -0.0939 0.0193
0.9697 -2.0145 -0.9806 0.0323 0.2173 0.1560
-0.0160 -1.0003 -0.9873 -0.0390 0.1254 0.0326
-0.0014 -0.0032 -0.9985 -0.0675 0.0160 0.0270
0.9989 -0.0202 -1.0031 -0.0246 -0.0014 0.1447
